data_4102284
loop_
_publ_author_name
'Fu Chen'
'Guibin Ma'
'Guy M. Bernard'
'Ronald G. Cavell'
'Robert McDonald'
'Michael J. Ferguson'
'Roderick E. Wasylishen'

_publ_contact_author_address
; Department of Chemistry
  University of Alberta
  Edmonton, Alberta T6G 2G2
  Canada
;
_publ_contact_author_email Roderick.Wasylishen@ualberta.ca
_publ_contact_author_fax 1(780)4928231
_publ_contact_author_name 'Dr. Roderick E. Wasylishen'
_publ_contact_author_phone 1(780)4924336
_publ_section_title
;
 Solid-State 115In and 31P NMR Studies of Triarylphosphine Indium
 Trihalide Adducts
;
_journal_name_full 'Journal of the American Chemical Society'
_journal_page_first 5479
_journal_page_last 5493
_journal_paper_doi 10.1021/ja100625p
_journal_volume 132
_journal_year 2010
_chemical_formula_moiety 'C21 H21 I3 In O3 P'
_chemical_formula_sum 'C21 H21 I3 In O3 P'
_chemical_formula_weight 847.87
_space_group_IT_number 9
_symmetry_cell_setting monoclinic
_symmetry_space_group_name_Hall 'C -2yc'
_symmetry_space_group_name_H-M 'C 1 c 1'
_atom_sites_solution_hydrogens geom
_atom_sites_solution_primary direct
_atom_sites_solution_secondary difmap
_audit_creation_method 'manual editing of SHELXL template'
_cell_angle_alpha 90.00
_cell_angle_beta 101.5747(16)
_cell_angle_gamma 90.00
_cell_formula_units_Z 4
_cell_length_a 13.6759(17)
_cell_length_b 23.230(3)
_cell_length_c 8.6375(11)
_cell_measurement_reflns_used 7984
_cell_measurement_temperature 193(2)
_cell_measurement_theta_max 27.42
_cell_measurement_theta_min 2.41
_cell_volume 2688.3(6)
_computing_cell_refinement 'Bruker SAINT (Bruker, 1997)'
_computing_data_collection 'Bruker SMART (Bruker, 1997)'
_computing_data_reduction 'Bruker SAINT (Bruker, 1997)'
_computing_molecular_graphics 'Bruker SHELXTL (Bruker, 1997)'
_computing_publication_material 'Bruker SHELXTL (Bruker, 1997)'
_computing_structure_refinement 'SHELXL-97 (Sheldrick, 1997)'
_computing_structure_solution 'DIRDIF-96 (Beurskens et al., 1996)'
_diffrn_ambient_temperature 193(2)
_diffrn_detector_area_resol_mean 8.192
_diffrn_measured_fraction_theta_full 0.999
_diffrn_measured_fraction_theta_max 0.999
_diffrn_measurement_device_type 'Bruker PLATFORM diffractometer/SMART 1000 CCD area detector'
_diffrn_measurement_method '\w scans'
_diffrn_radiation_monochromator graphite
_diffrn_radiation_source 'fine-focus sealed tube'
_diffrn_radiation_type MoK\a
_diffrn_radiation_wavelength 0.71073
_diffrn_reflns_av_R_equivalents 0.0331
_diffrn_reflns_av_sigmaI/netI 0.0501
_diffrn_reflns_limit_h_max 17
_diffrn_reflns_limit_h_min -17
_diffrn_reflns_limit_k_max 30
_diffrn_reflns_limit_k_min -30
_diffrn_reflns_limit_l_max 11
_diffrn_reflns_limit_l_min -11
_diffrn_reflns_number 11546
_diffrn_reflns_theta_full 27.46
_diffrn_reflns_theta_max 27.46
_diffrn_reflns_theta_min 1.75
_diffrn_standards_decay_% 0
_diffrn_standards_interval_time 0
_diffrn_standards_number 0
_exptl_absorpt_coefficient_mu 4.402
_exptl_absorpt_correction_T_max 0.5581
_exptl_absorpt_correction_T_min 0.2315
_exptl_absorpt_correction_type integration
_exptl_absorpt_process_details 'Bruker SHELXTL (Bruker, 1997)'
_exptl_crystal_colour colorless
_exptl_crystal_density_diffrn 2.095
_exptl_crystal_density_method 'not measured'
_exptl_crystal_description prism
_exptl_crystal_F_000 1576
_exptl_crystal_size_max 0.47
_exptl_crystal_size_mid 0.23
_exptl_crystal_size_min 0.15
_refine_diff_density_max 1.367
_refine_diff_density_min -1.364
_refine_diff_density_rms 0.167
_refine_ls_abs_structure_details 'Flack H D (1983), Acta Cryst. A39, 876-881'
_refine_ls_abs_structure_Flack -0.01(3)
_refine_ls_extinction_method none
_refine_ls_goodness_of_fit_ref 1.071
_refine_ls_hydrogen_treatment constr
_refine_ls_matrix_type full
_refine_ls_number_parameters 265
_refine_ls_number_reflns 6113
_refine_ls_number_restraints 2
_refine_ls_restrained_S_all 1.071
_refine_ls_R_factor_all 0.0485
_refine_ls_R_factor_gt 0.0425
_refine_ls_shift/su_max 0.000
_refine_ls_shift/su_mean 0.000
_refine_ls_structure_factor_coef Fsqd
_refine_ls_weighting_details 'calc w=1/[\s^2^(Fo^2^)+(0.0588P)^2^+1.3472P] where P=(Fo^2^+2Fc^2^)/3'
_refine_ls_weighting_scheme calc
_refine_ls_wR_factor_gt 0.1037
_refine_ls_wR_factor_ref 0.1072
_reflns_number_gt 5493
_reflns_number_total 6113
_reflns_threshold_expression I>2\s(I)
_cod_data_source_file ja100625p_si_010.cif
_cod_data_source_block I3In[P(p-Anis)3](7)
_cod_original_sg_symbol_H-M 'C c'
_cod_database_code 4102284

loop_
_symmetry_equiv_pos_as_xyz
'x, y, z'
'x, -y, z+1/2'
'x+1/2, y+1/2, z'
'x+1/2, -y+1/2, z+1/2'

loop_
_atom_site_label
_atom_site_type_symbol
_atom_site_fract_x
_atom_site_fract_y
_atom_site_fract_z
_atom_site_U_iso_or_equiv
_atom_site_adp_type
_atom_site_occupancy
_atom_site_symmetry_multiplicity
_atom_site_calc_flag
_atom_site_refinement_flags
I1 I 0.28624(5) 0.16851(4) -0.13073(9) 0.0789(2) Uani 1 1 d .
I2 I -0.02699(4) 0.23376(2) -0.25458(6) 0.05015(14) Uani 1 1 d .
I3 I 0.03088(5) 0.04652(2) -0.13960(7) 0.05999(17) Uani 1 1 d .
In In 0.09750(4) 0.15540(2) -0.09263(5) 0.03853(12) Uani 1 1 d .
P P 0.10476(13) 0.17304(7) 0.2032(2) 0.0330(3) Uani 1 1 d .
O1 O -0.2685(4) 0.1000(2) 0.3989(7) 0.0475(12) Uani 1 1 d .
O2 O 0.4613(5) 0.0457(3) 0.5401(9) 0.0654(18) Uani 1 1 d .
O3 O 0.1520(5) 0.4194(2) 0.3791(9) 0.0591(15) Uani 1 1 d .
C11 C -0.0090(5) 0.1484(3) 0.2567(9) 0.0347(14) Uani 1 1 d .
C12 C -0.0983(6) 0.1669(4) 0.1721(10) 0.0467(18) Uani 1 1 d .
H12 H -0.0997 0.1904 0.0817 0.056 Uiso 1 1 calc R
C13 C -0.1886(6) 0.1518(4) 0.2158(10) 0.0452(17) Uani 1 1 d .
H13 H -0.2508 0.1648 0.1564 0.054 Uiso 1 1 calc R
C14 C -0.1840(6) 0.1177(3) 0.3475(9) 0.0380(15) Uani 1 1 d .
C15 C -0.0961(6) 0.0973(3) 0.4331(9) 0.0431(16) Uani 1 1 d .
H15 H -0.0957 0.0725 0.5208 0.052 Uiso 1 1 calc R
C16 C -0.0076(5) 0.1131(3) 0.3906(8) 0.0379(14) Uani 1 1 d .
H16 H 0.0542 0.1002 0.4515 0.045 Uiso 1 1 calc R
C17 C -0.3608(7) 0.1227(5) 0.3278(11) 0.063(2) Uani 1 1 d .
H17A H -0.3761 0.1120 0.2158 0.076 Uiso 1 1 calc R
H17B H -0.3589 0.1647 0.3373 0.076 Uiso 1 1 calc R
H17C H -0.4126 0.1074 0.3802 0.076 Uiso 1 1 calc R
C21 C 0.2090(5) 0.1350(3) 0.3133(8) 0.0367(14) Uani 1 1 d .
C22 C 0.2160(7) 0.0756(3) 0.2884(12) 0.0511(19) Uani 1 1 d .
H22 H 0.1632 0.0568 0.2186 0.061 Uiso 1 1 calc R
C23 C 0.2983(6) 0.0432(3) 0.3631(11) 0.0488(19) Uani 1 1 d .
H23 H 0.3008 0.0027 0.3473 0.059 Uiso 1 1 calc R
C24 C 0.3756(6) 0.0714(4) 0.4601(10) 0.0451(17) Uani 1 1 d .
C25 C 0.3729(7) 0.1310(4) 0.4859(10) 0.052(2) Uani 1 1 d .
H25 H 0.4263 0.1499 0.5544 0.063 Uiso 1 1 calc R
C26 C 0.2885(6) 0.1622(3) 0.4072(10) 0.0424(16) Uani 1 1 d .
H26 H 0.2868 0.2028 0.4197 0.051 Uiso 1 1 calc R
C27 C 0.4689(10) -0.0154(6) 0.5208(18) 0.091(4) Uani 1 1 d .
H27A H 0.4458 -0.0254 0.4092 0.109 Uiso 1 1 calc R
H27B H 0.4275 -0.0351 0.5846 0.109 Uiso 1 1 calc R
H27C H 0.5386 -0.0273 0.5553 0.109 Uiso 1 1 calc R
C31 C 0.1185(5) 0.2485(3) 0.2527(8) 0.0338(13) Uani 1 1 d .
C32 C 0.1865(6) 0.2805(3) 0.1965(9) 0.0428(17) Uani 1 1 d .
H32 H 0.2238 0.2630 0.1277 0.051 Uiso 1 1 calc R
C33 C 0.2034(7) 0.3377(3) 0.2358(10) 0.0475(19) Uani 1 1 d .
H33 H 0.2537 0.3589 0.1991 0.057 Uiso 1 1 calc R
C34 C 0.1438(6) 0.3639(3) 0.3321(9) 0.0412(15) Uani 1 1 d .
C35 C 0.0726(6) 0.3322(3) 0.3842(10) 0.0463(18) Uani 1 1 d .
H35 H 0.0314 0.3501 0.4466 0.056 Uiso 1 1 calc R
C36 C 0.0599(6) 0.2743(3) 0.3470(10) 0.0434(16) Uani 1 1 d .
H36 H 0.0114 0.2524 0.3859 0.052 Uiso 1 1 calc R
C37 C 0.2255(11) 0.4538(5) 0.331(2) 0.094(5) Uani 1 1 d .
H37A H 0.2335 0.4418 0.2252 0.112 Uiso 1 1 calc R
H37B H 0.2891 0.4492 0.4057 0.112 Uiso 1 1 calc R
H37C H 0.2050 0.4943 0.3278 0.112 Uiso 1 1 calc R

loop_
_atom_site_aniso_label
_atom_site_aniso_U_11
_atom_site_aniso_U_22
_atom_site_aniso_U_33
_atom_site_aniso_U_23
_atom_site_aniso_U_13
_atom_site_aniso_U_12
I1 0.0466(3) 0.1190(6) 0.0806(5) -0.0055(4) 0.0352(3) -0.0012(3)
I2 0.0518(3) 0.0491(3) 0.0497(3) 0.0110(2) 0.0107(2) 0.0042(2)
I3 0.0742(4) 0.0408(2) 0.0593(3) -0.0045(2) -0.0001(3) 0.0014(3)
In 0.0382(3) 0.0433(2) 0.0361(2) -0.0010(2) 0.01236(19) 0.0016(2)
P 0.0320(9) 0.0352(8) 0.0332(8) 0.0024(6) 0.0096(7) 0.0015(6)
O1 0.039(3) 0.052(3) 0.057(3) 0.001(2) 0.021(2) -0.006(2)
O2 0.046(3) 0.073(4) 0.072(4) 0.016(3) -0.001(3) 0.018(3)
O3 0.058(4) 0.038(3) 0.083(4) -0.012(3) 0.017(3) -0.002(3)
C11 0.034(4) 0.032(3) 0.041(3) -0.001(3) 0.014(3) 0.000(2)
C12 0.035(4) 0.060(5) 0.046(4) 0.011(3) 0.010(3) -0.003(3)
C13 0.030(4) 0.055(4) 0.051(4) 0.004(3) 0.009(3) -0.002(3)
C14 0.038(4) 0.036(3) 0.043(4) -0.008(3) 0.015(3) -0.006(3)
C15 0.043(4) 0.050(4) 0.038(4) 0.006(3) 0.012(3) 0.004(3)
C16 0.035(3) 0.041(3) 0.037(3) 0.006(3) 0.009(3) 0.008(3)
C17 0.039(5) 0.102(8) 0.050(5) -0.006(5) 0.011(4) -0.004(5)
C21 0.036(4) 0.036(3) 0.040(3) 0.004(3) 0.011(3) 0.006(3)
C22 0.053(5) 0.029(3) 0.070(5) 0.003(3) 0.010(4) 0.004(3)
C23 0.040(4) 0.045(4) 0.060(5) 0.009(4) 0.007(4) 0.006(3)
C24 0.030(3) 0.056(4) 0.049(4) 0.013(3) 0.007(3) 0.007(3)
C25 0.042(4) 0.062(5) 0.048(4) 0.011(4) -0.003(4) 0.001(4)
C26 0.036(4) 0.038(4) 0.053(4) -0.003(3) 0.009(3) 0.006(3)
C27 0.079(8) 0.096(9) 0.096(9) 0.015(7) 0.012(7) 0.046(7)
C31 0.034(3) 0.036(3) 0.032(3) -0.002(3) 0.009(3) 0.000(3)
C32 0.048(4) 0.041(4) 0.045(4) 0.001(3) 0.023(3) 0.002(3)
C33 0.063(5) 0.031(3) 0.057(5) -0.002(3) 0.030(4) -0.007(3)
C34 0.035(4) 0.038(3) 0.047(4) -0.005(3) -0.002(3) 0.001(3)
C35 0.040(4) 0.052(4) 0.048(4) -0.010(3) 0.012(3) -0.005(3)
C36 0.041(4) 0.046(4) 0.047(4) -0.007(3) 0.019(3) -0.002(3)
C37 0.090(9) 0.061(6) 0.146(13) -0.026(7) 0.065(9) -0.026(6)

loop_
_atom_type_symbol
_atom_type_description
_atom_type_scat_dispersion_real
_atom_type_scat_dispersion_imag
_atom_type_scat_source
C C 0.0033 0.0016 'International Tables Vol C Tables 4.2.6.8 and 6.1.1.4'
H H 0.0000 0.0000 'International Tables Vol C Tables 4.2.6.8 and 6.1.1.4'
O O 0.0106 0.0060 'International Tables Vol C Tables 4.2.6.8 and 6.1.1.4'
P P 0.1023 0.0942 'International Tables Vol C Tables 4.2.6.8 and 6.1.1.4'
In In -0.7276 1.3100 'International Tables Vol C Tables 4.2.6.8 and 6.1.1.4'
I I -0.4742 1.8119 'International Tables Vol C Tables 4.2.6.8 and 6.1.1.4'

loop_
_geom_angle_atom_site_label_1
_geom_angle_atom_site_label_2
_geom_angle_atom_site_label_3
_geom_angle
P In I1 104.92(5)
P In I2 107.68(4)
I1 In I2 112.57(3)
P In I3 104.13(4)
I1 In I3 113.14(3)
I2 In I3 113.48(3)
C21 P C11 110.2(3)
C21 P C31 108.7(3)
C11 P C31 107.5(3)
C21 P In 108.6(2)
C11 P In 110.0(2)
C31 P In 111.8(2)
C14 O1 C17 119.3(7)
C24 O2 C27 116.5(9)
C34 O3 C37 118.2(8)
C12 C11 C16 119.0(7)
C12 C11 P 119.3(5)
C16 C11 P 121.5(5)
C11 C12 C13 121.3(7)
C14 C13 C12 117.9(7)
C15 C14 C13 122.5(7)
C15 C14 O1 115.2(7)
C13 C14 O1 122.3(7)
C14 C15 C16 119.1(7)
C15 C16 C11 120.1(7)
C26 C21 C22 118.2(7)
C26 C21 P 122.8(6)
C22 C21 P 118.6(6)
C23 C22 C21 122.2(8)
C24 C23 C22 118.1(7)
O2 C24 C23 124.9(8)
O2 C24 C25 113.3(8)
C23 C24 C25 121.8(7)
C24 C25 C26 118.2(8)
C21 C26 C25 121.4(7)
C32 C31 C36 119.4(7)
C32 C31 P 119.6(5)
C36 C31 P 120.9(5)
C31 C32 C33 122.3(7)
C32 C33 C34 118.1(7)
O3 C34 C35 115.9(7)
O3 C34 C33 124.4(7)
C35 C34 C33 119.7(7)
C34 C35 C36 120.7(7)
C35 C36 C31 119.7(7)

loop_
_geom_bond_atom_site_label_1
_geom_bond_atom_site_label_2
_geom_bond_distance
I1 In 2.6841(8)
I2 In 2.6859(7)
I3 In 2.6912(8)
In P 2.5698(18)
P C21 1.781(7)
P C11 1.802(7)
P C31 1.806(7)
O1 C14 1.381(9)
O1 C17 1.393(11)
O2 C24 1.373(10)
O2 C27 1.435(15)
O3 C34 1.351(9)
O3 C37 1.411(13)
C11 C12 1.361(11)
C11 C16 1.416(10)
C12 C13 1.406(11)
C13 C14 1.378(11)
C14 C15 1.363(11)
C15 C16 1.383(10)
C21 C26 1.373(11)
C21 C22 1.403(10)
C22 C23 1.400(12)
C23 C24 1.376(12)
C24 C25 1.404(13)
C25 C26 1.416(11)
C31 C32 1.354(10)
C31 C36 1.388(10)
C32 C33 1.378(10)
C33 C34 1.414(11)
C34 C35 1.366(11)
C35 C36 1.386(11)

loop_
_geom_torsion_atom_site_label_1
_geom_torsion_atom_site_label_2
_geom_torsion_atom_site_label_3
_geom_torsion_atom_site_label_4
_geom_torsion
I1 In P C21 -45.1(3)
I2 In P C21 -165.2(3)
I3 In P C21 74.0(3)
I1 In P C11 -165.7(2)
I2 In P C11 74.1(2)
I3 In P C11 -46.6(2)
I1 In P C31 74.9(2)
I2 In P C31 -45.2(2)
I3 In P C31 -166.0(2)
C21 P C11 C12 -171.8(6)
C31 P C11 C12 69.8(7)
In P C11 C12 -52.2(6)
C21 P C11 C16 12.0(7)
C31 P C11 C16 -106.3(6)
In P C11 C16 131.7(5)
C16 C11 C12 C13 0.4(12)
P C11 C12 C13 -175.8(6)
C11 C12 C13 C14 0.0(12)
C12 C13 C14 C15 -1.6(12)
C12 C13 C14 O1 -179.2(7)
C17 O1 C14 C15 174.3(8)
C17 O1 C14 C13 -8.0(11)
C13 C14 C15 C16 2.6(12)
O1 C14 C15 C16 -179.6(7)
C14 C15 C16 C11 -2.1(11)
C12 C11 C16 C15 0.6(11)
P C11 C16 C15 176.8(6)
C11 P C21 C26 -122.9(6)
C31 P C21 C26 -5.3(7)
In P C21 C26 116.6(6)
C11 P C21 C22 65.0(7)
C31 P C21 C22 -177.4(6)
In P C21 C22 -55.5(7)
C26 C21 C22 C23 3.8(12)
P C21 C22 C23 176.2(7)
C21 C22 C23 C24 -2.0(13)
C27 O2 C24 C23 -0.7(14)
C27 O2 C24 C25 179.3(9)
C22 C23 C24 O2 -179.4(8)
C22 C23 C24 C25 0.5(13)
O2 C24 C25 C26 179.0(7)
C23 C24 C25 C26 -0.9(13)
C22 C21 C26 C25 -4.1(12)
P C21 C26 C25 -176.2(6)
C24 C25 C26 C21 2.8(12)
C21 P C31 C32 73.9(7)
C11 P C31 C32 -166.8(6)
In P C31 C32 -46.0(7)
C21 P C31 C36 -106.5(7)
C11 P C31 C36 12.8(7)
In P C31 C36 133.6(6)
C36 C31 C32 C33 3.2(12)
P C31 C32 C33 -177.2(7)
C31 C32 C33 C34 -3.0(13)
C37 O3 C34 C35 179.0(11)
C37 O3 C34 C33 -0.7(15)
C32 C33 C34 O3 -179.8(8)
C32 C33 C34 C35 0.5(12)
O3 C34 C35 C36 -178.0(8)
C33 C34 C35 C36 1.7(12)
C34 C35 C36 C31 -1.5(13)
C32 C31 C36 C35 -0.9(12)
P C31 C36 C35 179.5(6)
